data_2205467
loop_
_publ_author_name
'Nagaraj, Basavegowda'
'Yathirajan, Hemmige S.'
'Bolte, Michael'

_publ_section_title
;
 2-(3-Chloropropyl)-2,3-dihydro-1<i>H</i>-isoindole-1,3-dione
;
_journal_issue 4
_journal_name_full 'Acta Crystallographica Section E'
_journal_page_first o928
_journal_page_last o929
_journal_paper_doi 10.1107/S1600536805006550
_journal_volume 61
_journal_year 2005
_chemical_formula_iupac 'C11 H10 Cl N O2'
_chemical_formula_moiety 'C11 H10 Cl N O2'
_chemical_formula_sum 'C11 H10 Cl N O2'
_chemical_formula_weight 223.65
_chemical_name_systematic
;
2-(3-Chloropropyl)-2,3-dihydro-1H-isoindole-1,3-dione
;
_space_group_IT_number 14
_symmetry_cell_setting monoclinic
_symmetry_space_group_name_Hall '-P 2yn'
_symmetry_space_group_name_H-M 'P 1 21/n 1'
_atom_sites_solution_hydrogens geom
_atom_sites_solution_primary direct
_atom_sites_solution_secondary difmap
_audit_creation_method SHELXL-97
_cell_angle_alpha 90.00
_cell_angle_beta 96.605(7)
_cell_angle_gamma 90.00
_cell_formula_units_Z 4
_cell_length_a 4.5421(4)
_cell_length_b 15.3996(15)
_cell_length_c 15.3471(13)
_cell_measurement_reflns_used 29481
_cell_measurement_temperature 173(2)
_cell_measurement_theta_max 27.1
_cell_measurement_theta_min 3.7
_cell_volume 1066.35(17)
_computing_cell_refinement X-AREA
_computing_data_collection 'X-AREA (Stoe & Cie, 2001)'
_computing_data_reduction X-AREA
_computing_molecular_graphics 'PLATON (Spek, 2003)'
_computing_publication_material 'SHELXL97 and PLATON'
_computing_structure_refinement 'SHELXL97 (Sheldrick, 1997)'
_computing_structure_solution 'SHELXS97 (Sheldrick, 1990)'
_diffrn_ambient_temperature 173(2)
_diffrn_measured_fraction_theta_full 0.992
_diffrn_measured_fraction_theta_max 0.990
_diffrn_measurement_device_type 'Stoe IPDS-II two-circle'
_diffrn_measurement_method \w
_diffrn_radiation_monochromator graphite
_diffrn_radiation_source 'fine-focus sealed tube'
_diffrn_radiation_type MoK\a
_diffrn_radiation_wavelength 0.71073
_diffrn_reflns_av_R_equivalents 0.0334
_diffrn_reflns_av_sigmaI/netI 0.0176
_diffrn_reflns_limit_h_max 5
_diffrn_reflns_limit_h_min -5
_diffrn_reflns_limit_k_max 19
_diffrn_reflns_limit_k_min -19
_diffrn_reflns_limit_l_max 19
_diffrn_reflns_limit_l_min -19
_diffrn_reflns_number 11334
_diffrn_reflns_theta_full 25.00
_diffrn_reflns_theta_max 26.93
_diffrn_reflns_theta_min 4.19
_diffrn_standards_decay_% 0
_diffrn_standards_interval_time 0
_diffrn_standards_number 0
_exptl_absorpt_coefficient_mu 0.336
_exptl_absorpt_correction_T_max 0.9298
_exptl_absorpt_correction_T_min 0.8830
_exptl_absorpt_correction_type multi-scan
_exptl_absorpt_process_details '(MULABS; Spek, 2003; Blessing, 1995)'
_exptl_crystal_colour colourless
_exptl_crystal_density_diffrn 1.393
_exptl_crystal_density_method 'not measured'
_exptl_crystal_description rod
_exptl_crystal_F_000 464
_exptl_crystal_size_max 0.38
_exptl_crystal_size_mid 0.22
_exptl_crystal_size_min 0.22
_refine_diff_density_max 0.244
_refine_diff_density_min -0.180
_refine_ls_extinction_coef 0.064(5)
_refine_ls_extinction_expression Fc^*^=kFc[1+0.001xFc^2^\l^3^/sin(2\q)]^-1/4^
_refine_ls_extinction_method SHELXL
_refine_ls_goodness_of_fit_ref 1.059
_refine_ls_hydrogen_treatment constr
_refine_ls_matrix_type full
_refine_ls_number_parameters 137
_refine_ls_number_reflns 2290
_refine_ls_number_restraints 0
_refine_ls_restrained_S_all 1.059
_refine_ls_R_factor_all 0.0323
_refine_ls_R_factor_gt 0.0289
_refine_ls_shift/su_max 0.001
_refine_ls_shift/su_mean 0.000
_refine_ls_structure_factor_coef Fsqd
_refine_ls_weighting_details 'calc w = 1/[\s^2^(Fo^2^)+(0.0343P)^2^+0.3497P] where P = (Fo^2^+2Fc^2^)/3'
_refine_ls_weighting_scheme calc
_refine_ls_wR_factor_gt 0.0716
_refine_ls_wR_factor_ref 0.0736
_reflns_number_gt 2103
_reflns_number_total 2290
_reflns_threshold_expression I>2\s(I)
_cod_data_source_file cv6468.cif
_cod_data_source_block I
_cod_original_sg_symbol_H-M 'P 21/n'
_cod_database_code 2205467
_cod_database_fobs_code 2205467

loop_
_symmetry_equiv_pos_as_xyz
'x, y, z'
'-x+1/2, y+1/2, -z+1/2'
'-x, -y, -z'
'x-1/2, -y-1/2, z-1/2'

loop_
_atom_site_label
_atom_site_fract_x
_atom_site_fract_y
_atom_site_fract_z
_atom_site_U_iso_or_equiv
_atom_site_adp_type
_atom_site_calc_flag
_atom_site_refinement_flags
_atom_site_occupancy
_atom_site_type_symbol
N1 0.6964(2) 0.41164(6) 0.34142(6) 0.0229(2) Uani d . 1 N
C1 0.6132(3) 0.49803(7) 0.35304(7) 0.0235(2) Uani d . 1 C
O1 0.7167(2) 0.54462(6) 0.41289(6) 0.0350(2) Uani d . 1 O
C2 0.3783(2) 0.51770(7) 0.27916(7) 0.0226(2) Uani d . 1 C
C3 0.3292(3) 0.44286(7) 0.22848(7) 0.0228(2) Uani d . 1 C
C4 0.5321(3) 0.37354(7) 0.26842(7) 0.0238(2) Uani d . 1 C
O2 0.5576(2) 0.29839(6) 0.24564(6) 0.0363(2) Uani d . 1 O
C5 0.2224(3) 0.59374(8) 0.25816(8) 0.0294(3) Uani d . 1 C
H5 0.2570 0.6447 0.2927 0.035 Uiso calc R 1 H
C6 0.0114(3) 0.59226(8) 0.18383(8) 0.0322(3) Uani d . 1 C
H6 -0.1000 0.6431 0.1677 0.039 Uiso calc R 1 H
C7 -0.0375(3) 0.51736(9) 0.13318(8) 0.0330(3) Uani d . 1 C
H7 -0.1816 0.5182 0.0832 0.040 Uiso calc R 1 H
C8 0.1218(3) 0.44088(8) 0.15460(8) 0.0299(3) Uani d . 1 C
H8 0.0893 0.3899 0.1201 0.036 Uiso calc R 1 H
C9 0.9129(2) 0.36446(8) 0.40201(7) 0.0239(2) Uani d . 1 C
H9A 1.0683 0.4051 0.4275 0.029 Uiso calc R 1 H
H9B 1.0093 0.3191 0.3695 0.029 Uiso calc R 1 H
C10 0.7639(3) 0.32230(8) 0.47571(8) 0.0270(3) Uani d . 1 C
H10A 0.6754 0.3684 0.5094 0.032 Uiso calc R 1 H
H10B 0.6010 0.2845 0.4495 0.032 Uiso calc R 1 H
C11 0.9747(3) 0.26860(8) 0.53830(8) 0.0309(3) Uani d . 1 C
H11A 0.8728 0.2509 0.5891 0.037 Uiso calc R 1 H
H11B 1.1479 0.3046 0.5605 0.037 Uiso calc R 1 H
Cl1 1.10135(7) 0.172293(19) 0.48487(2) 0.03125(12) Uani d . 1 Cl

loop_
_atom_site_aniso_label
_atom_site_aniso_U_11
_atom_site_aniso_U_22
_atom_site_aniso_U_33
_atom_site_aniso_U_12
_atom_site_aniso_U_13
_atom_site_aniso_U_23
N1 0.0252(5) 0.0211(5) 0.0212(4) 0.0003(4) -0.0021(4) -0.0005(4)
C1 0.0269(6) 0.0213(5) 0.0221(5) -0.0023(4) 0.0024(4) -0.0005(4)
O1 0.0446(5) 0.0268(5) 0.0309(5) -0.0029(4) -0.0076(4) -0.0084(4)
C2 0.0248(5) 0.0213(5) 0.0217(5) -0.0018(4) 0.0030(4) 0.0004(4)
C3 0.0245(5) 0.0218(5) 0.0217(5) -0.0010(4) 0.0017(4) 0.0003(4)
C4 0.0281(6) 0.0219(5) 0.0208(5) -0.0008(4) 0.0005(4) -0.0014(4)
O2 0.0509(6) 0.0222(4) 0.0330(5) 0.0051(4) -0.0072(4) -0.0065(4)
C5 0.0357(6) 0.0227(6) 0.0299(6) 0.0030(5) 0.0039(5) 0.0006(5)
C6 0.0327(6) 0.0295(6) 0.0340(6) 0.0075(5) 0.0027(5) 0.0082(5)
C7 0.0305(6) 0.0388(7) 0.0280(6) 0.0023(5) -0.0040(5) 0.0060(5)
C8 0.0318(6) 0.0302(6) 0.0260(6) -0.0003(5) -0.0039(5) -0.0020(5)
C9 0.0228(5) 0.0262(6) 0.0220(5) 0.0016(4) -0.0009(4) 0.0028(4)
C10 0.0289(6) 0.0262(6) 0.0266(6) 0.0012(5) 0.0056(5) 0.0022(4)
C11 0.0441(7) 0.0245(6) 0.0232(5) -0.0019(5) -0.0004(5) 0.0014(4)
Cl1 0.03304(18) 0.02180(17) 0.03661(19) 0.00249(11) -0.00583(12) -0.00026(11)

loop_
_atom_type_symbol
_atom_type_description
_atom_type_scat_dispersion_real
_atom_type_scat_dispersion_imag
_atom_type_scat_source
C C 0.0033 0.0016 'International Tables Vol C Tables 4.2.6.8 and 6.1.1.4'
H H 0.0000 0.0000 'International Tables Vol C Tables 4.2.6.8 and 6.1.1.4'
Cl Cl 0.1484 0.1585 'International Tables Vol C Tables 4.2.6.8 and 6.1.1.4'
N N 0.0061 0.0033 'International Tables Vol C Tables 4.2.6.8 and 6.1.1.4'
O O 0.0106 0.0060 'International Tables Vol C Tables 4.2.6.8 and 6.1.1.4'

loop_
_geom_angle_atom_site_label_1
_geom_angle_atom_site_label_2
_geom_angle_atom_site_label_3
_geom_angle
C1 N1 C4 111.89(9)
C1 N1 C9 124.14(9)
C4 N1 C9 123.80(9)
O1 C1 N1 124.76(11)
O1 C1 C2 129.26(11)
N1 C1 C2 105.99(9)
C5 C2 C3 121.58(11)
C5 C2 C1 130.37(11)
C3 C2 C1 108.05(10)
C8 C3 C2 121.59(11)
C8 C3 C4 130.34(11)
C2 C3 C4 108.07(9)
O2 C4 N1 124.58(11)
O2 C4 C3 129.44(10)
N1 C4 C3 105.98(9)
C2 C5 C6 117.25(11)
C2 C5 H5 121.4
C6 C5 H5 121.4
C7 C6 C5 121.13(11)
C7 C6 H6 119.4
C5 C6 H6 119.4
C6 C7 C8 121.29(11)
C6 C7 H7 119.4
C8 C7 H7 119.4
C3 C8 C7 117.16(11)
C3 C8 H8 121.4
C7 C8 H8 121.4
N1 C9 C10 111.00(9)
N1 C9 H9A 109.4
C10 C9 H9A 109.4
N1 C9 H9B 109.4
C10 C9 H9B 109.4
H9A C9 H9B 108.0
C11 C10 C9 113.48(10)
C11 C10 H10A 108.9
C9 C10 H10A 108.9
C11 C10 H10B 108.9
C9 C10 H10B 108.9
H10A C10 H10B 107.7
C10 C11 Cl1 111.55(8)
C10 C11 H11A 109.3
Cl1 C11 H11A 109.3
C10 C11 H11B 109.3
Cl1 C11 H11B 109.3
H11A C11 H11B 108.0

loop_
_geom_bond_atom_site_label_1
_geom_bond_atom_site_label_2
_geom_bond_distance
_geom_bond_publ_flag
N1 C1 1.4001(15) y
N1 C4 1.4015(14) y
N1 C9 1.4660(14) y
C1 O1 1.2165(14) y
C1 C2 1.4958(15) ?
C2 C5 1.3871(16) ?
C2 C3 1.3939(15) ?
C3 C8 1.3885(16) ?
C3 C4 1.4949(16) ?
C4 O2 1.2183(15) y
C5 C6 1.4029(18) ?
C5 H5 0.9500 ?
C6 C7 1.3943(19) ?
C6 H6 0.9500 ?
C7 C8 1.4015(18) ?
C7 H7 0.9500 ?
C8 H8 0.9500 ?
C9 C10 1.5280(16) ?
C9 H9A 0.9900 ?
C9 H9B 0.9900 ?
C10 C11 1.5203(17) ?
C10 H10A 0.9900 ?
C10 H10B 0.9900 ?
C11 Cl1 1.8198(13) y
C11 H11A 0.9900 ?
C11 H11B 0.9900 ?

loop_
_geom_hbond_atom_site_label_D
_geom_hbond_atom_site_label_H
_geom_hbond_atom_site_label_A
_geom_hbond_site_symmetry_A
_geom_hbond_distance_DH
_geom_hbond_distance_HA
_geom_hbond_distance_DA
_geom_hbond_angle_DHA
C11 H11A O2 4_666 0.99 2.57 3.3251(15) 133
C11 H11B O1 3_766 0.99 2.43 3.2494(15) 140

loop_
_geom_torsion_atom_site_label_1
_geom_torsion_atom_site_label_2
_geom_torsion_atom_site_label_3
_geom_torsion_atom_site_label_4
_geom_torsion
C4 N1 C1 O1 177.96(11)
C9 N1 C1 O1 2.39(18)
C4 N1 C1 C2 -1.47(12)
C9 N1 C1 C2 -177.04(10)
O1 C1 C2 C5 1.7(2)
N1 C1 C2 C5 -178.95(12)
O1 C1 C2 C3 -178.39(12)
N1 C1 C2 C3 1.00(12)
C5 C2 C3 C8 -0.03(18)
C1 C2 C3 C8 -179.98(11)
C5 C2 C3 C4 179.75(11)
C1 C2 C3 C4 -0.21(12)
C1 N1 C4 O2 -178.16(12)
C9 N1 C4 O2 -2.58(19)
C1 N1 C4 C3 1.35(13)
C9 N1 C4 C3 176.93(10)
C8 C3 C4 O2 -1.4(2)
C2 C3 C4 O2 178.82(13)
C8 C3 C4 N1 179.09(12)
C2 C3 C4 N1 -0.66(12)
C3 C2 C5 C6 0.30(18)
C1 C2 C5 C6 -179.75(11)
C2 C5 C6 C7 -0.31(19)
C5 C6 C7 C8 0.0(2)
C2 C3 C8 C7 -0.24(18)
C4 C3 C8 C7 -179.96(12)
C6 C7 C8 C3 0.2(2)
C1 N1 C9 C10 86.98(13)
C4 N1 C9 C10 -88.07(13)
N1 C9 C10 C11 177.15(10)
C9 C10 C11 Cl1 -67.71(12)

loop_
_cod_related_entry_id
_cod_related_entry_database
_cod_related_entry_code
1 ChemSpider 214535
